data_1519866
loop_
_publ_author_name
'Murphy, P J.'
'Stephenson, Richard'
'Hursthouse, Michael B.'

_publ_section_title
;
 {(2E,4R)-2-[(tert-butoxycarbonyl)imino]imidazolidin-4-yl}methyl
 tert-butyl carbonate
;
_journal_name_full 'Crystal Structure Report Archive'
_journal_page_first 259
_journal_year 2007
_chemical_formula_sum 'C14 H25 N3 O5'
_chemical_formula_weight 315.37
_space_group_IT_number 2
_symmetry_cell_setting triclinic
_symmetry_space_group_name_Hall '-P 1'
_symmetry_space_group_name_H-M 'P -1'
_atom_sites_solution_hydrogens geom
_atom_sites_solution_primary direct
_atom_sites_solution_secondary difmap
_cell_angle_alpha 106.174(4)
_cell_angle_beta 97.221(4)
_cell_angle_gamma 110.245(4)
_cell_formula_units_Z 2
_cell_length_a 9.0231(6)
_cell_length_b 9.1863(6)
_cell_length_c 12.5757(9)
_cell_measurement_reflns_used 3912
_cell_measurement_temperature 120(2)
_cell_measurement_theta_max 27.48
_cell_measurement_theta_min 2.91
_cell_volume 910.31(12)
_computing_cell_refinement 'DENZO (Otwinowski & Minor, 1997) & COLLECT (Hooft, R.W.W., 1998)'
_computing_data_collection 'COLLECT (Hooft, R.W.W., 1998)'
_computing_data_reduction 'DENZO (Otwinowski & Minor, 1997) & COLLECT (Hooft, R.W.W., 1998)'
_computing_structure_refinement 'SHELXL-97 (Sheldrick, 1997)'
_computing_structure_solution 'SHELXS-97 (Sheldrick, 1990)'
_diffrn_ambient_temperature 120(2)
_diffrn_detector_area_resol_mean 9.091
_diffrn_measured_fraction_theta_full 0.992
_diffrn_measured_fraction_theta_max 0.992
_diffrn_measurement_device_type 'Bruker-Nonius 95mm CCD camera on \k-goniostat'
_diffrn_measurement_method '\f & \w scans'
_diffrn_radiation_monochromator '10cm confocal mirrors'
_diffrn_radiation_source 'Bruker-Nonius FR591 rotating anode'
_diffrn_radiation_type MoK\a
_diffrn_radiation_wavelength 0.71073
_diffrn_reflns_av_R_equivalents 0.0682
_diffrn_reflns_av_sigmaI/netI 0.0727
_diffrn_reflns_limit_h_max 11
_diffrn_reflns_limit_h_min -11
_diffrn_reflns_limit_k_max 11
_diffrn_reflns_limit_k_min -11
_diffrn_reflns_limit_l_max 16
_diffrn_reflns_limit_l_min -16
_diffrn_reflns_number 17747
_diffrn_reflns_theta_full 27.48
_diffrn_reflns_theta_max 27.48
_diffrn_reflns_theta_min 3.10
_exptl_absorpt_coefficient_mu 0.087
_exptl_absorpt_correction_T_max 0.9991
_exptl_absorpt_correction_T_min 0.9948
_exptl_absorpt_correction_type multi-scan
_exptl_absorpt_process_details 'SADABS V2.10 (Sheldrick, G.M., 2003)'
_exptl_crystal_colour Colourless
_exptl_crystal_density_diffrn 1.151
_exptl_crystal_density_method 'not measured'
_exptl_crystal_description Plate
_exptl_crystal_F_000 340
_exptl_crystal_size_max 0.06
_exptl_crystal_size_mid 0.04
_exptl_crystal_size_min 0.01
_refine_diff_density_max 0.311
_refine_diff_density_min -0.288
_refine_diff_density_rms 0.059
_refine_ls_extinction_coef 0.0088(18)
_refine_ls_extinction_expression Fc^*^=kFc[1+0.001xFc^2^\l^3^/sin(2\q)]^-1/4^
_refine_ls_extinction_method SHELXL
_refine_ls_goodness_of_fit_ref 1.145
_refine_ls_hydrogen_treatment constr
_refine_ls_matrix_type full
_refine_ls_number_parameters 200
_refine_ls_number_reflns 4139
_refine_ls_number_restraints 0
_refine_ls_restrained_S_all 1.145
_refine_ls_R_factor_all 0.1405
_refine_ls_R_factor_gt 0.0883
_refine_ls_shift/su_max 0.000
_refine_ls_shift/su_mean 0.000
_refine_ls_structure_factor_coef Fsqd
_refine_ls_weighting_details 'calc w=1/[\s^2^(Fo^2^)+(0.0000P)^2^+1.5038P] where P=(Fo^2^+2Fc^2^)/3'
_refine_ls_weighting_scheme calc
_refine_ls_wR_factor_gt 0.1374
_refine_ls_wR_factor_ref 0.1583
_reflns_number_gt 2743
_reflns_number_total 4139
_reflns_threshold_expression >2sigma(I)
_cod_data_source_file eCrystal-259.cif
_cod_data_source_block 2006src1256
_cod_depositor_comments
;
Citation :
Murphy, P J and Stephenson, Richard and Hursthouse, Michael B. (2007) 
University of Southampton, Crystal Structure Report Archive. 
(doi:10.5258/ecrystals/259)

More at:
http://ecrystals.chem.soton.ac.uk/259/

The following automatic conversions were performed:

'_symmetry_cell_setting' value 'Triclinic' changed to 'triclinic'
according to the built-in table from CIF Core dictionary named
'cif_core.dic' version 2.4.1 from 2010-06-29.

'_exptl_absorpt_correction_type' value 'Multi-scan' changed to
'multi-scan' according to the built-in table from CIF Core dictionary
named 'cif_core.dic' version 2.4.1 from 2010-06-29.

Automatic conversion script
Id: cif_fix_values 3392 2015-05-12 13:50:21Z andrius 
;
_cod_original_cell_volume 910.30(11)
_cod_original_sg_symbol_H-M P-1
_cod_database_code 1519866

loop_
_symmetry_equiv_pos_as_xyz
'x, y, z'
'-x, -y, -z'

loop_
_atom_site_label
_atom_site_type_symbol
_atom_site_fract_x
_atom_site_fract_y
_atom_site_fract_z
_atom_site_U_iso_or_equiv
_atom_site_adp_type
_atom_site_occupancy
_atom_site_symmetry_multiplicity
_atom_site_calc_flag
_atom_site_refinement_flags
_atom_site_disorder_assembly
_atom_site_disorder_group
C1 C 0.7191(4) 0.8707(4) -0.4040(3) 0.0344(8) Uani 1 1 d . . .
C2 C 0.8173(5) 0.7886(6) -0.4685(3) 0.0558(11) Uani 1 1 d . . .
H22A H 0.8087 0.6896 -0.4501 0.084 Uiso 1 1 calc R . .
H22B H 0.9318 0.8661 -0.4462 0.084 Uiso 1 1 calc R . .
H22C H 0.7745 0.7573 -0.5509 0.084 Uiso 1 1 calc R . .
C3 C 0.7286(5) 1.0240(4) -0.4305(3) 0.0464(9) Uani 1 1 d . . .
H20A H 0.6643 1.0742 -0.3879 0.070 Uiso 1 1 calc R . .
H20B H 0.6851 0.9938 -0.5126 0.070 Uiso 1 1 calc R . .
H20C H 0.8425 1.1032 -0.4080 0.070 Uiso 1 1 calc R . .
C4 C 0.5449(4) 0.7471(5) -0.4305(3) 0.0454(9) Uani 1 1 d . . .
H18A H 0.5441 0.6494 -0.4130 0.068 Uiso 1 1 calc R . .
H18B H 0.4934 0.7142 -0.5116 0.068 Uiso 1 1 calc R . .
H18C H 0.4843 0.7977 -0.3840 0.068 Uiso 1 1 calc R . .
C5 C 0.7491(4) 0.9919(4) -0.1976(3) 0.0267(7) Uani 1 1 d . . .
C6 C 0.8132(3) 1.0848(3) -0.0004(2) 0.0252(7) Uani 1 1 d . . .
C7 C 0.7061(4) 1.2085(4) 0.1378(3) 0.0292(7) Uani 1 1 d . . .
H14A H 0.6015 1.1643 0.1587 0.035 Uiso 1 1 calc R . .
H14B H 0.7440 1.3300 0.1595 0.035 Uiso 1 1 calc R . .
C8 C 0.8355(4) 1.1607(4) 0.1948(3) 0.0267(7) Uani 1 1 d . . .
H10 H 0.9192 1.2608 0.2571 0.032 Uiso 1 1 calc R . .
C9 C 0.7674(4) 1.0245(4) 0.2422(3) 0.0286(7) Uani 1 1 d . . .
H13A H 0.8543 0.9909 0.2687 0.034 Uiso 1 1 calc R . .
H13B H 0.7239 1.0636 0.3079 0.034 Uiso 1 1 calc R . .
C10 C 0.5498(4) 0.7670(4) 0.1885(3) 0.0270(7) Uani 1 1 d . . .
C11 C 0.3085(4) 0.5067(4) 0.1094(3) 0.0324(7) Uani 1 1 d . . .
C12 C 0.3913(4) 0.4018(4) 0.1408(3) 0.0417(9) Uani 1 1 d . . .
H21A H 0.4608 0.4600 0.2187 0.063 Uiso 1 1 calc R . .
H21B H 0.4581 0.3811 0.0875 0.063 Uiso 1 1 calc R . .
H21C H 0.3086 0.2963 0.1367 0.063 Uiso 1 1 calc R . .
C13 C 0.2157(4) 0.5599(4) 0.1956(3) 0.0422(9) Uani 1 1 d . . .
H19A H 0.2890 0.6145 0.2723 0.063 Uiso 1 1 calc R . .
H19B H 0.1240 0.4625 0.1941 0.063 Uiso 1 1 calc R . .
H19C H 0.1744 0.6370 0.1756 0.063 Uiso 1 1 calc R . .
C14 C 0.1995(4) 0.4216(4) -0.0108(3) 0.0383(8) Uani 1 1 d . . .
H15A H 0.1478 0.4926 -0.0288 0.057 Uiso 1 1 calc R . .
H15B H 0.1153 0.3163 -0.0162 0.057 Uiso 1 1 calc R . .
H15C H 0.2650 0.4010 -0.0652 0.057 Uiso 1 1 calc R . .
N1 N 0.8496(3) 1.0201(3) -0.0970(2) 0.0258(6) Uani 1 1 d . . .
N2 N 0.6901(3) 1.1306(3) 0.0165(2) 0.0294(6) Uani 1 1 d . . .
H2 H 0.6098 1.1157 -0.0385 0.035 Uiso 1 1 calc R . .
N3 N 0.9081(3) 1.1127(3) 0.1005(2) 0.0267(6) Uani 1 1 d . . .
H1 H 1.0023 1.1031 0.1087 0.032 Uiso 1 1 calc R . .
O1 O 0.8027(2) 0.9156(3) -0.28391(17) 0.0322(5) Uani 1 1 d . . .
O2 O 0.6291(3) 1.0238(3) -0.21328(18) 0.0326(5) Uani 1 1 d . . .
O3 O 0.6389(2) 0.8862(2) 0.15265(17) 0.0266(5) Uani 1 1 d . . .
O4 O 0.5773(3) 0.7642(3) 0.28342(18) 0.0366(6) Uani 1 1 d . . .
O5 O 0.4315(2) 0.6561(2) 0.09831(17) 0.0276(5) Uani 1 1 d . . .

loop_
_atom_site_aniso_label
_atom_site_aniso_U_11
_atom_site_aniso_U_22
_atom_site_aniso_U_33
_atom_site_aniso_U_23
_atom_site_aniso_U_13
_atom_site_aniso_U_12
C1 0.0357(18) 0.046(2) 0.0217(16) 0.0092(15) 0.0055(14) 0.0198(16)
C2 0.055(2) 0.090(3) 0.0272(19) 0.007(2) 0.0079(17) 0.045(2)
C3 0.056(2) 0.048(2) 0.034(2) 0.0200(17) 0.0092(17) 0.0151(19)
C4 0.044(2) 0.045(2) 0.034(2) 0.0065(17) 0.0021(16) 0.0105(18)
C5 0.0265(16) 0.0237(16) 0.0296(17) 0.0119(13) 0.0092(13) 0.0070(13)
C6 0.0240(15) 0.0220(15) 0.0264(16) 0.0111(13) 0.0053(13) 0.0034(13)
C7 0.0317(16) 0.0292(16) 0.0284(17) 0.0107(14) 0.0108(14) 0.0123(14)
C8 0.0270(15) 0.0261(16) 0.0253(16) 0.0070(13) 0.0089(13) 0.0092(13)
C9 0.0240(15) 0.0298(17) 0.0257(16) 0.0094(13) 0.0044(13) 0.0042(13)
C10 0.0266(15) 0.0273(16) 0.0280(17) 0.0114(14) 0.0074(13) 0.0103(13)
C11 0.0313(17) 0.0269(17) 0.0380(18) 0.0153(14) 0.0125(14) 0.0059(14)
C12 0.050(2) 0.0314(18) 0.046(2) 0.0195(17) 0.0173(18) 0.0128(17)
C13 0.0370(19) 0.037(2) 0.047(2) 0.0128(17) 0.0216(17) 0.0059(16)
C14 0.0324(18) 0.0290(18) 0.042(2) 0.0101(15) 0.0071(15) 0.0020(15)
N1 0.0241(13) 0.0284(14) 0.0257(13) 0.0120(11) 0.0067(10) 0.0092(11)
N2 0.0290(14) 0.0370(15) 0.0253(14) 0.0116(12) 0.0074(11) 0.0160(12)
N3 0.0190(12) 0.0336(14) 0.0243(13) 0.0096(11) 0.0059(10) 0.0070(11)
O1 0.0323(12) 0.0456(14) 0.0219(11) 0.0113(10) 0.0058(9) 0.0200(11)
O2 0.0307(12) 0.0416(13) 0.0300(12) 0.0131(10) 0.0072(10) 0.0193(11)
O3 0.0239(10) 0.0255(11) 0.0270(11) 0.0103(9) 0.0054(9) 0.0054(9)
O4 0.0402(13) 0.0383(13) 0.0293(13) 0.0182(11) 0.0061(10) 0.0090(11)
O5 0.0261(11) 0.0259(11) 0.0283(11) 0.0117(9) 0.0063(9) 0.0057(9)

loop_
_atom_type_symbol
_atom_type_description
_atom_type_scat_dispersion_real
_atom_type_scat_dispersion_imag
_atom_type_scat_source
C C 0.0033 0.0016 'International Tables Vol C Tables 4.2.6.8 and 6.1.1.4'
H H 0.0000 0.0000 'International Tables Vol C Tables 4.2.6.8 and 6.1.1.4'
N N 0.0061 0.0033 'International Tables Vol C Tables 4.2.6.8 and 6.1.1.4'
O O 0.0106 0.0060 'International Tables Vol C Tables 4.2.6.8 and 6.1.1.4'

loop_
_geom_angle_atom_site_label_1
_geom_angle_atom_site_label_2
_geom_angle_atom_site_label_3
_geom_angle
_geom_angle_site_symmetry_1
_geom_angle_site_symmetry_3
O1 C1 C3 110.4(3) . .
O1 C1 C4 110.8(3) . .
C3 C1 C4 112.0(3) . .
O1 C1 C2 102.3(2) . .
C3 C1 C2 111.1(3) . .
C4 C1 C2 109.7(3) . .
C1 C2 H22A 109.5 . .
C1 C2 H22B 109.5 . .
H22A C2 H22B 109.5 . .
C1 C2 H22C 109.5 . .
H22A C2 H22C 109.5 . .
H22B C2 H22C 109.5 . .
C1 C3 H20A 109.5 . .
C1 C3 H20B 109.5 . .
H20A C3 H20B 109.5 . .
C1 C3 H20C 109.5 . .
H20A C3 H20C 109.5 . .
H20B C3 H20C 109.5 . .
C1 C4 H18A 109.5 . .
C1 C4 H18B 109.5 . .
H18A C4 H18B 109.5 . .
C1 C4 H18C 109.5 . .
H18A C4 H18C 109.5 . .
H18B C4 H18C 109.5 . .
O2 C5 O1 123.3(3) . .
O2 C5 N1 128.8(3) . .
O1 C5 N1 107.9(2) . .
N1 C6 N2 130.3(3) . .
N1 C6 N3 119.8(3) . .
N2 C6 N3 109.9(3) . .
N2 C7 C8 102.5(2) . .
N2 C7 H14A 111.3 . .
C8 C7 H14A 111.3 . .
N2 C7 H14B 111.3 . .
C8 C7 H14B 111.3 . .
H14A C7 H14B 109.2 . .
N3 C8 C9 112.7(2) . .
N3 C8 C7 101.4(2) . .
C9 C8 C7 114.4(2) . .
N3 C8 H10 109.4 . .
C9 C8 H10 109.4 . .
C7 C8 H10 109.4 . .
O3 C9 C8 108.1(2) . .
O3 C9 H13A 110.1 . .
C8 C9 H13A 110.1 . .
O3 C9 H13B 110.1 . .
C8 C9 H13B 110.1 . .
H13A C9 H13B 108.4 . .
O4 C10 O5 128.4(3) . .
O4 C10 O3 125.2(3) . .
O5 C10 O3 106.3(2) . .
O5 C11 C12 109.8(3) . .
O5 C11 C14 101.3(2) . .
C12 C11 C14 111.4(3) . .
O5 C11 C13 109.5(3) . .
C12 C11 C13 112.9(3) . .
C14 C11 C13 111.3(3) . .
C11 C12 H21A 109.5 . .
C11 C12 H21B 109.5 . .
H21A C12 H21B 109.5 . .
C11 C12 H21C 109.5 . .
H21A C12 H21C 109.5 . .
H21B C12 H21C 109.5 . .
C11 C13 H19A 109.5 . .
C11 C13 H19B 109.5 . .
H19A C13 H19B 109.5 . .
C11 C13 H19C 109.5 . .
H19A C13 H19C 109.5 . .
H19B C13 H19C 109.5 . .
C11 C14 H15A 109.5 . .
C11 C14 H15B 109.5 . .
H15A C14 H15B 109.5 . .
C11 C14 H15C 109.5 . .
H15A C14 H15C 109.5 . .
H15B C14 H15C 109.5 . .
C6 N1 C5 118.1(3) . .
C6 N2 C7 111.2(2) . .
C6 N2 H2 124.4 . .
C7 N2 H2 124.4 . .
C6 N3 C8 111.5(2) . .
C6 N3 H1 124.3 . .
C8 N3 H1 124.3 . .
C5 O1 C1 120.6(2) . .
C10 O3 C9 114.1(2) . .
C10 O5 C11 120.1(2) . .

loop_
_geom_bond_atom_site_label_1
_geom_bond_atom_site_label_2
_geom_bond_distance
_geom_bond_site_symmetry_2
C1 O1 1.473(4) .
C1 C3 1.512(5) .
C1 C4 1.514(5) .
C1 C2 1.522(5) .
C2 H22A 0.9800 .
C2 H22B 0.9800 .
C2 H22C 0.9800 .
C3 H20A 0.9800 .
C3 H20B 0.9800 .
C3 H20C 0.9800 .
C4 H18A 0.9800 .
C4 H18B 0.9800 .
C4 H18C 0.9800 .
C5 O2 1.224(3) .
C5 O1 1.358(4) .
C5 N1 1.362(4) .
C6 N1 1.331(4) .
C6 N2 1.337(4) .
C6 N3 1.343(4) .
C7 N2 1.459(4) .
C7 C8 1.545(4) .
C7 H14A 0.9900 .
C7 H14B 0.9900 .
C8 N3 1.461(4) .
C8 C9 1.508(4) .
C8 H10 1.0000 .
C9 O3 1.443(3) .
C9 H13A 0.9900 .
C9 H13B 0.9900 .
C10 O4 1.197(3) .
C10 O5 1.328(4) .
C10 O3 1.344(3) .
C11 O5 1.492(3) .
C11 C12 1.509(5) .
C11 C14 1.516(5) .
C11 C13 1.527(4) .
C12 H21A 0.9800 .
C12 H21B 0.9800 .
C12 H21C 0.9800 .
C13 H19A 0.9800 .
C13 H19B 0.9800 .
C13 H19C 0.9800 .
C14 H15A 0.9800 .
C14 H15B 0.9800 .
C14 H15C 0.9800 .
N2 H2 0.8800 .
N3 H1 0.8800 .

loop_
_geom_hbond_atom_site_label_D
_geom_hbond_atom_site_label_H
_geom_hbond_atom_site_label_A
_geom_hbond_distance_DH
_geom_hbond_distance_HA
_geom_hbond_distance_DA
_geom_hbond_angle_DHA
_geom_hbond_site_symmetry_A
N2 H2 O2 0.88 2.18 2.694(3) 117.2 .
N3 H1 N1 0.88 2.02 2.847(3) 155.5 2_775
